data_4321584
loop_
_publ_author_name
'Ichiro Ino'
'Liang Ping Wu'
'Megumu Munakata'
'Takayoshi Kuroda-Sowa'
'Masahiko Maekawa'
'Yusaku Suenaga'
'Ryusuke Sakai'

_publ_section_title
;
 Bridged Silver(I) Complexes of the Polycyclic Aromatic Compounds
 Tetraphenylethylene and 1,1,4,4-Tetraphenyl-1,3-butadiene
;
_journal_name_full 'Inorganic Chemistry'
_journal_page_first 5430
_journal_page_last 5436
_journal_paper_doi 10.1021/ic000263u
_journal_volume 39
_journal_year 2000
_chemical_formula_moiety 'C34 H30 Ag Cl O4 '
_chemical_formula_sum 'C34 H30 Ag Cl O4'
_chemical_formula_weight 645.93
_space_group_IT_number 14
_symmetry_cell_setting monoclinic
_symmetry_Int_Tables_number 14
_symmetry_space_group_name_Hall '-P 2yn'
_symmetry_space_group_name_H-M 'P 1 21/n 1'
_cell_angle_alpha 90
_cell_angle_beta 98.719(1)
_cell_angle_gamma 90
_cell_formula_units_Z 4
_cell_length_a 12.345(3)
_cell_length_b 9.253(3)
_cell_length_c 25.376(1)
_cell_measurement_reflns_used 6287
_cell_measurement_temperature 295.2
_cell_measurement_theta_max 27.5
_cell_volume 2865.2(12)
_computing_data_reduction 'teXsan Ver. 1.10'
_computing_publication_material 'teXsan Ver. 1.10'
_computing_structure_refinement SHELXL97
_computing_structure_solution SIR92
_diffrn_measurement_device_type 'Quantum CCD/Rigaku AFC7'
_diffrn_measurement_method \w
_diffrn_radiation_type 'Mo K\a'
_diffrn_radiation_wavelength 0.7107
_diffrn_reflns_av_R_equivalents 0.000
_diffrn_reflns_limit_h_max 16
_diffrn_reflns_limit_h_min 0
_diffrn_reflns_limit_k_max 11
_diffrn_reflns_limit_k_min 0
_diffrn_reflns_limit_l_max 32
_diffrn_reflns_limit_l_min -32
_diffrn_reflns_number 6287
_diffrn_reflns_theta_max 27.51
_exptl_absorpt_coefficient_mu 0.832
_exptl_absorpt_correction_T_max 0.847
_exptl_absorpt_correction_T_min 0.847
_exptl_absorpt_correction_type multi-scan
_exptl_absorpt_process_details '(Jacobson, 1998)'
_exptl_crystal_colour colorless
_exptl_crystal_density_diffrn 1.497
_exptl_crystal_density_method 'not measured'
_exptl_crystal_description brick
_exptl_crystal_size_max 0.300
_exptl_crystal_size_mid 0.300
_exptl_crystal_size_min 0.200
_refine_diff_density_max 1.26
_refine_diff_density_min -1.15
_refine_ls_extinction_coef 0.0271
_refine_ls_extinction_expression Fc^*^=kFc[1+0.001xFc^2^\l^3^/sin(2\q)]^-1/4^
_refine_ls_extinction_method SHELXL
_refine_ls_goodness_of_fit_ref 1.117
_refine_ls_hydrogen_treatment noref
_refine_ls_number_parameters 362
_refine_ls_number_reflns 4920
_refine_ls_R_factor_gt 0.0674
_refine_ls_shift/su_max -0.0010
_refine_ls_structure_factor_coef Fsqd
_refine_ls_weighting_details 'w = 1/[\s^2^(Fo^2^) + (0.1155P)^2^+6.3636P] where P=(Fo^2^+2Fc^2^)/3'
_refine_ls_weighting_scheme calc
_refine_ls_wR_factor_ref 0.2183
_reflns_number_gt 4920
_reflns_number_total 6287
_reflns_threshold_expression >2.0sigma(I)
_cod_data_source_file ic000263u_3.cif
_cod_data_source_block ag-tphe-clo4
_cod_original_cell_volume 2865(1)
_cod_original_formula_sum 'C34 H30 Ag Cl O4 '
_cod_database_code 4321584

loop_
_symmetry_equiv_pos_as_xyz
x,y,z
1/2-x,1/2+y,1/2-z
-x,-y,-z
1/2+x,1/2-y,1/2+z

loop_
_atom_site_label
_atom_site_type_symbol
_atom_site_fract_x
_atom_site_fract_y
_atom_site_fract_z
_atom_site_U_iso_or_equiv
_atom_site_adp_type
_atom_site_occupancy
_atom_site_calc_flag
_atom_site_refinement_flags
_atom_site_disorder_assembly
_atom_site_disorder_group
Ag(1) Ag 0.82300(3) -0.22464(6) 0.59043(2) 0.0564(2) Uani 1.00 d . . .
Cl(1) Cl 0.8402(1) -0.6013(2) 0.58274(8) 0.0727(5) Uani 1.00 d . . .
O(1) O 0.8746(8) -0.4724(7) 0.6051(4) 0.147(4) Uani 1.00 d . . .
O(2) O 0.915(1) -0.692(2) 0.5756(6) 0.218(7) Uani 1.00 d . . .
O(3) O 0.7484(6) -0.5922(7) 0.5433(3) 0.121(3) Uani 1.00 d . . .
O(4) O 0.818(2) -0.682(2) 0.6284(7) 0.29(1) Uani 1.00 d . . .
C(1) C 1.0022(4) -0.0186(6) 0.6230(2) 0.044(1) Uani 1.00 d . . .
C(2) C 0.9722(4) -0.0567(7) 0.5709(2) 0.051(1) Uani 1.00 d . . .
C(3) C 1.0124(5) -0.1824(8) 0.5515(2) 0.061(2) Uani 1.00 d . . .
C(4) C 1.0852(6) -0.2703(7) 0.5854(3) 0.057(1) Uani 1.00 d . . .
C(5) C 1.1151(4) -0.2311(6) 0.6381(2) 0.044(1) Uani 1.00 d . . .
C(6) C 1.0729(4) -0.1057(5) 0.6582(2) 0.0354(9) Uani 1.00 d . . .
C(7) C 1.1013(4) -0.0686(5) 0.7161(2) 0.0356(9) Uani 1.00 d . . .
C(8) C 1.2207(4) -0.0586(5) 0.7367(2) 0.0356(9) Uani 1.00 d . . .
C(9) C 1.2913(4) 0.0053(6) 0.7057(2) 0.044(1) Uani 1.00 d . . .
C(10) C 1.4036(4) 0.0099(7) 0.7225(2) 0.053(1) Uani 1.00 d . . .
C(11) C 1.4480(4) -0.0519(7) 0.7699(3) 0.055(1) Uani 1.00 d . . .
C(12) C 1.3783(4) -0.1171(6) 0.8015(2) 0.051(1) Uani 1.00 d . . .
C(13) C 1.2666(4) -0.1203(6) 0.7849(2) 0.042(1) Uani 1.00 d . . .
C(14) C 0.8730(4) -0.2216(6) 0.7025(2) 0.043(1) Uani 1.00 d . . .
C(15) C 0.7624(5) -0.2523(7) 0.6835(2) 0.053(1) Uani 1.00 d . . .
C(16) C 0.6837(4) -0.1462(9) 0.6844(2) 0.062(2) Uani 1.00 d . . .
C(17) C 0.7135(5) -0.0105(9) 0.7034(3) 0.065(2) Uani 1.00 d . . .
C(18) C 0.8228(4) 0.0202(7) 0.7230(2) 0.051(1) Uani 1.00 d . . .
C(19) C 0.9032(4) -0.0836(5) 0.7230(2) 0.0383(10) Uani 1.00 d . . .
C(20) C 1.0198(4) -0.0506(5) 0.7456(2) 0.0365(9) Uani 1.00 d . . .
C(21) C 1.0365(4) 0.0029(5) 0.8018(2) 0.0372(9) Uani 1.00 d . . .
C(22) C 0.9828(5) -0.0648(6) 0.8396(2) 0.052(1) Uani 1.00 d . . .
C(23) C 0.9961(6) -0.0178(7) 0.8918(2) 0.060(1) Uani 1.00 d . . .
C(24) C 1.0613(5) 0.1007(7) 0.9070(2) 0.055(1) Uani 1.00 d . . .
C(25) C 1.1101(4) 0.1730(6) 0.8698(2) 0.049(1) Uani 1.00 d . . .
C(26) C 1.0979(4) 0.1244(6) 0.8173(2) 0.0400(10) Uani 1.00 d . . .
C(27) C 0.6807(5) -0.2479(6) 0.5077(2) 0.048(1) Uani 1.00 d . . .
C(28) C 0.6345(4) -0.1507(6) 0.5398(2) 0.049(1) Uani 1.00 d . . .
C(29) C 0.6430(4) -0.0005(6) 0.5334(2) 0.051(1) Uani 1.00 d . . .
C(30) C 0.6995(5) 0.0470(7) 0.4928(2) 0.057(1) Uani 1.00 d . . .
C(31) C 0.7441(5) -0.0490(8) 0.4612(2) 0.058(1) Uani 1.00 d . . .
C(32) C 0.7368(5) -0.1979(7) 0.4678(2) 0.052(1) Uani 1.00 d . . .
C(33) C 0.5915(6) 0.1021(9) 0.5678(3) 0.080(2) Uani 1.00 d . . .
C(34) C 0.7868(7) -0.300(1) 0.4322(3) 0.085(2) Uani 1.00 d . . .
H(1) H 0.9747 0.0685 0.6358 0.0525 Uiso 1.00 calc . . .
H(2) H 0.9236 0.0033 0.5479 0.0612 Uiso 1.00 calc . . .
H(3) H 0.9907 -0.2093 0.5153 0.0732 Uiso 1.00 calc . . .
H(4) H 1.1137 -0.3560 0.5721 0.0688 Uiso 1.00 calc . . .
H(5) H 1.1648 -0.2900 0.6610 0.0526 Uiso 1.00 calc . . .
H(6) H 1.2619 0.0467 0.6724 0.0524 Uiso 1.00 calc . . .
H(7) H 1.4498 0.0560 0.7009 0.0634 Uiso 1.00 calc . . .
H(8) H 1.5249 -0.0505 0.7812 0.0660 Uiso 1.00 calc . . .
H(9) H 1.4082 -0.1595 0.8346 0.0615 Uiso 1.00 calc . . .
H(10) H 1.2204 -0.1653 0.8068 0.0505 Uiso 1.00 calc . . .
H(11) H 0.9273 -0.2939 0.7015 0.0515 Uiso 1.00 calc . . .
H(12) H 0.7418 -0.3458 0.6702 0.0642 Uiso 1.00 calc . . .
H(13) H 0.6090 -0.1671 0.6718 0.0748 Uiso 1.00 calc . . .
H(14) H 0.6594 0.0627 0.7031 0.0786 Uiso 1.00 calc . . .
H(15) H 0.8423 0.1139 0.7365 0.0608 Uiso 1.00 calc . . .
H(16) H 0.9362 -0.1448 0.8292 0.0626 Uiso 1.00 calc . . .
H(17) H 0.9604 -0.0669 0.9172 0.0725 Uiso 1.00 calc . . .
H(18) H 1.0722 0.1319 0.9431 0.0662 Uiso 1.00 calc . . .
H(19) H 1.1527 0.2569 0.8799 0.0587 Uiso 1.00 calc . . .
H(20) H 1.1323 0.1755 0.7919 0.0480 Uiso 1.00 calc . . .
H(21) H 0.6739 -0.3489 0.5131 0.0580 Uiso 1.00 calc . . .
H(22) H 0.5962 -0.1869 0.5668 0.0589 Uiso 1.00 calc . . .
H(23) H 0.7070 0.1477 0.4871 0.0680 Uiso 1.00 calc . . .
H(24) H 0.7814 -0.0129 0.4338 0.0701 Uiso 1.00 calc . . .
H(25) H 0.6218 0.0872 0.6041 0.0959 Uiso 1.00 calc . . .
H(26) H 0.6053 0.1986 0.5579 0.0959 Uiso 1.00 calc . . .
H(27) H 0.5147 0.0857 0.5632 0.0959 Uiso 1.00 calc . . .
H(28) H 0.7746 -0.3968 0.4424 0.1024 Uiso 1.00 calc . . .
H(29) H 0.7541 -0.2854 0.3963 0.1024 Uiso 1.00 calc . . .
H(30) H 0.8633 -0.2825 0.4355 0.1024 Uiso 1.00 calc . . .

loop_
_atom_site_aniso_label
_atom_site_aniso_U_11
_atom_site_aniso_U_22
_atom_site_aniso_U_33
_atom_site_aniso_U_12
_atom_site_aniso_U_13
_atom_site_aniso_U_23
Ag(1) 0.0476(3) 0.0660(4) 0.0525(3) -0.0071(2) -0.0022(2) 0.0116(2)
Cl(1) 0.0609(9) 0.0447(8) 0.107(1) 0.0053(6) -0.0060(9) -0.0138(8)
O(1) 0.195(8) 0.058(4) 0.163(7) 0.008(5) -0.051(6) -0.020(4)
O(2) 0.19(1) 0.20(1) 0.24(1) 0.123(10) -0.046(10) -0.09(1)
O(3) 0.116(5) 0.075(4) 0.152(7) -0.001(4) -0.041(5) 0.015(4)
O(4) 0.34(2) 0.29(2) 0.23(2) -0.14(2) -0.02(2) 0.14(2)
C(1) 0.038(2) 0.051(3) 0.043(3) 0.000(2) 0.009(2) 0.010(2)
C(2) 0.040(2) 0.068(4) 0.042(3) -0.006(2) -0.002(2) 0.014(2)
C(3) 0.060(3) 0.077(4) 0.043(3) -0.021(3) 0.000(3) -0.010(3)
C(4) 0.060(3) 0.054(3) 0.058(3) -0.006(3) 0.009(3) -0.021(3)
C(5) 0.037(2) 0.044(3) 0.050(3) 0.002(2) 0.004(2) -0.003(2)
C(6) 0.030(2) 0.041(2) 0.036(2) 0.002(2) 0.007(2) 0.001(2)
C(7) 0.031(2) 0.036(2) 0.040(2) 0.002(2) 0.005(2) 0.000(2)
C(8) 0.032(2) 0.037(2) 0.037(2) 0.000(2) 0.004(2) -0.005(2)
C(9) 0.041(2) 0.046(3) 0.045(3) -0.002(2) 0.009(2) 0.002(2)
C(10) 0.041(3) 0.058(3) 0.061(3) -0.009(2) 0.014(2) -0.001(3)
C(11) 0.033(2) 0.053(3) 0.076(4) -0.003(2) -0.001(2) -0.014(3)
C(12) 0.045(3) 0.055(3) 0.051(3) 0.005(2) -0.003(2) -0.002(2)
C(13) 0.037(2) 0.047(3) 0.040(2) 0.004(2) 0.001(2) 0.000(2)
C(14) 0.044(3) 0.046(3) 0.039(2) -0.005(2) 0.006(2) 0.004(2)
C(15) 0.057(3) 0.063(4) 0.041(3) -0.027(3) 0.008(2) 0.000(2)
C(16) 0.036(3) 0.101(5) 0.051(3) -0.016(3) 0.007(2) -0.006(3)
C(17) 0.035(3) 0.096(5) 0.066(4) 0.014(3) 0.010(3) -0.015(3)
C(18) 0.039(2) 0.063(3) 0.049(3) 0.004(2) 0.006(2) -0.014(2)
C(19) 0.031(2) 0.046(3) 0.040(2) -0.003(2) 0.008(2) -0.001(2)
C(20) 0.035(2) 0.039(2) 0.035(2) -0.002(2) 0.004(2) -0.003(2)
C(21) 0.033(2) 0.041(2) 0.037(2) 0.000(2) 0.006(2) 0.001(2)
C(22) 0.058(3) 0.052(3) 0.047(3) -0.017(2) 0.011(2) -0.001(2)
C(23) 0.072(4) 0.067(4) 0.047(3) -0.006(3) 0.024(3) 0.004(3)
C(24) 0.054(3) 0.069(4) 0.041(3) 0.009(3) 0.004(2) -0.011(3)
C(25) 0.044(3) 0.052(3) 0.050(3) -0.003(2) 0.003(2) -0.013(2)
C(26) 0.039(2) 0.042(2) 0.040(2) -0.003(2) 0.007(2) -0.003(2)
C(27) 0.046(3) 0.045(3) 0.050(3) -0.005(2) -0.006(2) 0.004(2)
C(28) 0.045(3) 0.052(3) 0.048(3) -0.011(2) 0.003(2) 0.002(2)
C(29) 0.046(3) 0.051(3) 0.052(3) 0.003(2) -0.010(2) -0.004(2)
C(30) 0.059(3) 0.047(3) 0.057(3) -0.006(2) -0.012(3) 0.011(3)
C(31) 0.052(3) 0.078(4) 0.042(3) -0.012(3) -0.004(2) 0.014(3)
C(32) 0.047(3) 0.061(4) 0.046(3) -0.003(2) -0.001(2) -0.009(2)
C(33) 0.067(4) 0.078(5) 0.089(5) 0.017(4) -0.009(4) -0.022(4)
C(34) 0.084(5) 0.100(6) 0.072(5) 0.006(4) 0.014(4) -0.031(4)

loop_
_atom_type_symbol
_atom_type_description
_atom_type_scat_dispersion_real
_atom_type_scat_dispersion_imag
_atom_type_scat_source
Ag Ag -0.897 1.101
;International Tables for Crystallography
(1992, Vol. C, Tables 4.2.6.8 and 6.1.1.4)
;
Cl Cl 0.148 0.159
;International Tables for Crystallography
(1992, Vol. C, Tables 4.2.6.8 and 6.1.1.4)
;
O O 0.011 0.006
;International Tables for Crystallography
(1992, Vol. C, Tables 4.2.6.8 and 6.1.1.4)
;
C C 0.003 0.002
;International Tables for Crystallography
(1992, Vol. C, Tables 4.2.6.8 and 6.1.1.4)
;
H H 0.000 0.000
;International Tables for Crystallography
(1992, Vol. C, Table 6.1.1.4)
;

loop_
_geom_angle_atom_site_label_1
_geom_angle_atom_site_label_2
_geom_angle_atom_site_label_3
_geom_angle
_geom_angle_site_symmetry_1
_geom_angle_site_symmetry_2
_geom_angle_site_symmetry_3
_geom_angle_publ_flag
O(1) Ag(1) C(2) 115.9(3) . 1_555 1_555 yes
O(1) Ag(1) C(3) 88.3(3) . 1_555 1_555 yes
O(1) Ag(1) C(15) 82.6(3) . 1_555 1_555 yes
O(1) Ag(1) C(27) 100.5(2) . 1_555 1_555 yes
O(1) Ag(1) C(28) 122.1(3) . 1_555 1_555 yes
C(2) Ag(1) C(3) 30.5(2) . 1_555 1_555 yes
C(2) Ag(1) C(15) 124.1(2) . 1_555 1_555 yes
C(2) Ag(1) C(27) 109.0(2) . 1_555 1_555 yes
C(2) Ag(1) C(28) 111.8(2) . 1_555 1_555 yes
C(3) Ag(1) C(15) 137.0(2) . 1_555 1_555 yes
C(3) Ag(1) C(27) 103.8(2) . 1_555 1_555 yes
C(3) Ag(1) C(28) 123.1(2) . 1_555 1_555 yes
C(15) Ag(1) C(27) 119.1(2) . 1_555 1_555 yes
C(15) Ag(1) C(28) 96.7(2) . 1_555 1_555 yes
C(27) Ag(1) C(28) 31.6(2) . 1_555 1_555 yes
O(1) Cl(1) O(2) 116.7(8) . 1_555 1_555 yes
O(1) Cl(1) O(3) 114.5(5) . 1_555 1_555 yes
O(1) Cl(1) O(4) 101.9(9) . 1_555 1_555 yes
O(2) Cl(1) O(3) 117.4(7) . 1_555 1_555 yes
O(2) Cl(1) O(4) 89(1) . 1_555 1_555 yes
O(3) Cl(1) O(4) 112.2(9) . 1_555 1_555 yes
Ag(1) O(1) Cl(1) 135.7(6) . 1_555 1_555 yes
C(2) C(1) C(6) 121.2(5) . 1_555 1_555 yes
Ag(1) C(2) C(1) 93.9(4) . 1_555 1_555 yes
Ag(1) C(2) C(3) 82.1(4) . 1_555 1_555 yes
C(1) C(2) C(3) 120.1(5) . 1_555 1_555 yes
Ag(1) C(3) C(2) 67.3(4) . 1_555 1_555 yes
Ag(1) C(3) C(4) 101.6(4) . 1_555 1_555 yes
C(2) C(3) C(4) 120.0(5) . 1_555 1_555 yes
C(3) C(4) C(5) 119.6(6) . 1_555 1_555 yes
C(4) C(5) C(6) 120.7(5) . 1_555 1_555 yes
C(1) C(6) C(5) 118.4(4) . 1_555 1_555 yes
C(1) C(6) C(7) 121.4(4) . 1_555 1_555 yes
C(5) C(6) C(7) 120.2(4) . 1_555 1_555 yes
C(6) C(7) C(8) 115.5(4) . 1_555 1_555 yes
C(6) C(7) C(20) 119.2(4) . 1_555 1_555 yes
C(8) C(7) C(20) 125.2(4) . 1_555 1_555 yes
C(7) C(8) C(9) 119.9(4) . 1_555 1_555 yes
C(7) C(8) C(13) 122.2(4) . 1_555 1_555 yes
C(9) C(8) C(13) 117.7(4) . 1_555 1_555 yes
C(8) C(9) C(10) 121.5(5) . 1_555 1_555 yes
C(9) C(10) C(11) 120.3(5) . 1_555 1_555 yes
C(10) C(11) C(12) 119.0(5) . 1_555 1_555 yes
C(11) C(12) C(13) 120.6(5) . 1_555 1_555 yes
C(8) C(13) C(12) 120.9(5) . 1_555 1_555 yes
C(15) C(14) C(19) 119.9(5) . 1_555 1_555 yes
Ag(1) C(15) C(14) 83.9(4) . 1_555 1_555 yes
Ag(1) C(15) C(16) 104.1(4) . 1_555 1_555 yes
C(14) C(15) C(16) 119.9(6) . 1_555 1_555 yes
C(15) C(16) C(17) 120.2(5) . 1_555 1_555 yes
C(16) C(17) C(18) 120.2(6) . 1_555 1_555 yes
C(17) C(18) C(19) 121.0(6) . 1_555 1_555 yes
C(14) C(19) C(18) 118.8(4) . 1_555 1_555 yes
C(14) C(19) C(20) 120.7(4) . 1_555 1_555 yes
C(18) C(19) C(20) 120.5(4) . 1_555 1_555 yes
C(7) C(20) C(19) 121.1(4) . 1_555 1_555 yes
C(7) C(20) C(21) 124.3(4) . 1_555 1_555 yes
C(19) C(20) C(21) 114.7(4) . 1_555 1_555 yes
C(20) C(21) C(22) 119.8(4) . 1_555 1_555 yes
C(20) C(21) C(26) 122.2(4) . 1_555 1_555 yes
C(22) C(21) C(26) 117.9(4) . 1_555 1_555 yes
C(21) C(22) C(23) 121.2(5) . 1_555 1_555 yes
C(22) C(23) C(24) 119.9(6) . 1_555 1_555 yes
C(23) C(24) C(25) 119.6(5) . 1_555 1_555 yes
C(24) C(25) C(26) 120.4(5) . 1_555 1_555 yes
C(21) C(26) C(25) 120.7(5) . 1_555 1_555 yes
Ag(1) C(27) C(28) 75.8(3) . 1_555 1_555 yes
Ag(1) C(27) C(32) 102.5(4) . 1_555 1_555 yes
C(28) C(27) C(32) 120.3(5) . 1_555 1_555 yes
Ag(1) C(28) C(27) 72.6(3) . 1_555 1_555 yes
Ag(1) C(28) C(29) 104.1(3) . 1_555 1_555 yes
C(27) C(28) C(29) 121.8(5) . 1_555 1_555 yes
C(28) C(29) C(30) 116.7(5) . 1_555 1_555 yes
C(28) C(29) C(33) 121.0(6) . 1_555 1_555 yes
C(30) C(29) C(33) 122.3(6) . 1_555 1_555 yes
C(29) C(30) C(31) 121.2(6) . 1_555 1_555 yes
C(30) C(31) C(32) 122.2(6) . 1_555 1_555 yes
C(27) C(32) C(31) 117.8(6) . 1_555 1_555 yes
C(27) C(32) C(34) 121.6(6) . 1_555 1_555 yes
C(31) C(32) C(34) 120.6(6) . 1_555 1_555 yes

loop_
_geom_bond_atom_site_label_1
_geom_bond_atom_site_label_2
_geom_bond_distance
_geom_bond_site_symmetry_1
_geom_bond_site_symmetry_2
_geom_bond_publ_flag
Ag(1) O(1) 2.394(7) . . yes
Ag(1) C(2) 2.516(6) . . yes
Ag(1) C(3) 2.701(7) . . yes
Ag(1) C(15) 2.597(6) . . yes
Ag(1) C(27) 2.533(5) . . yes
Ag(1) C(28) 2.574(5) . . yes
Cl(1) O(1) 1.360(8) . . yes
Cl(1) O(2) 1.28(1) . . yes
Cl(1) O(3) 1.395(8) . . yes
Cl(1) O(4) 1.44(2) . . yes
C(1) C(2) 1.365(7) . . yes
C(1) C(6) 1.403(7) . . yes
C(2) C(3) 1.385(9) . . yes
C(3) C(4) 1.405(9) . . yes
C(4) C(5) 1.382(8) . . yes
C(5) C(6) 1.399(7) . . yes
C(6) C(7) 1.498(6) . . yes
C(7) C(8) 1.491(6) . . yes
C(7) C(20) 1.353(7) . . yes
C(8) C(9) 1.390(7) . . yes
C(8) C(13) 1.390(6) . . yes
C(9) C(10) 1.387(7) . . yes
C(10) C(11) 1.370(8) . . yes
C(11) C(12) 1.397(9) . . yes
C(12) C(13) 1.380(7) . . yes
C(14) C(15) 1.406(8) . . yes
C(14) C(19) 1.408(7) . . yes
C(15) C(16) 1.384(9) . . yes
C(16) C(17) 1.37(1) . . yes
C(17) C(18) 1.396(8) . . yes
C(18) C(19) 1.380(7) . . yes
C(19) C(20) 1.498(6) . . yes
C(20) C(21) 1.495(6) . . yes
C(21) C(22) 1.394(8) . . yes
C(21) C(26) 1.380(7) . . yes
C(22) C(23) 1.380(8) . . yes
C(23) C(24) 1.380(9) . . yes
C(24) C(25) 1.370(9) . . yes
C(25) C(26) 1.392(7) . . yes
C(27) C(28) 1.392(8) . . yes
C(27) C(32) 1.390(9) . . yes
C(28) C(29) 1.405(8) . . yes
C(29) C(30) 1.400(9) . . yes
C(29) C(33) 1.49(1) . . yes
C(30) C(31) 1.367(9) . . yes
C(31) C(32) 1.393(10) . . yes
C(32) C(34) 1.50(1) . . yes

loop_
_geom_contact_atom_site_label_1
_geom_contact_atom_site_label_2
_geom_contact_distance
_geom_contact_site_symmetry_1
_geom_contact_site_symmetry_2
_geom_contact_publ_flag
Ag(1) C(2) 2.516(6) . . ?
Ag(1) C(3) 2.701(7) . . ?
Ag(1) C(15) 2.597(6) . . ?
Ag(1) C(27) 2.533(5) . . ?
Ag(1) C(28) 2.574(5) . . ?
O(2) C(1) 3.37(2) . 1_545 ?
O(2) C(2) 3.45(2) . 1_545 ?
O(3) C(33) 3.54(1) . 1_545 ?
O(3) C(30) 3.595(9) . 1_545 ?
O(4) C(33) 3.59(2) . 1_545 ?
C(5) C(25) 3.541(8) . 2_746 ?
C(9) C(13) 3.553(8) . 2_756 ?
C(15) C(18) 3.453(9) . 2_646 ?
